data_7244476
loop_
_publ_author_name
'Li, Zhongkui'
'Su, Hao'
'Zhu, Yanhong'
'Yan, Li'
'Li, Hui'

_publ_section_title
;
 Structural transformation of copper coordination complexes accompanied
 with chiral transformation
;
_journal_name_full CrystEngComm
_journal_paper_doi 10.1039/D1CE01711J
_journal_year 2022
_chemical_formula_sum 'C11 H12 Cu F N O4'
_chemical_formula_weight 304.76
_space_group_crystal_system orthorhombic
_space_group_IT_number 61
_space_group_name_Hall '-P 2ac 2ab'
_space_group_name_H-M_alt 'P b c a'
_atom_sites_solution_hydrogens geom
_audit_creation_method SHELXL-2018/3
_audit_update_record
;
2020-01-16 deposited with the CCDC.	2022-02-08 downloaded from the CCDC.
;
_cell_angle_alpha 90
_cell_angle_beta 90
_cell_angle_gamma 90
_cell_formula_units_Z 8
_cell_length_a 7.7611(12)
_cell_length_b 14.453(2)
_cell_length_c 20.556(3)
_cell_measurement_reflns_used 5420
_cell_measurement_temperature 296(2)
_cell_measurement_theta_max 28.64
_cell_measurement_theta_min 2.82
_cell_volume 2305.8(6)
_computing_cell_refinement 'Bruker SMART'
_computing_data_collection 'Bruker SMART'
_computing_data_reduction 'Bruker SHELXTL'
_computing_molecular_graphics 'Bruker SHELXTL'
_computing_publication_material 'Bruker SHELXTL'
_computing_structure_refinement 'SHELXL-2018/3 (Sheldrick, 2018)'
_computing_structure_solution 'SHELXT 2014/4 (Sheldrick, 2014)'
_diffrn_ambient_temperature 296(2)
_diffrn_measured_fraction_theta_full 1.000
_diffrn_measured_fraction_theta_max 0.990
_diffrn_measurement_device_type 'CCD area detector'
_diffrn_measurement_method 'phi and omega scans'
_diffrn_radiation_type MoK\a
_diffrn_radiation_wavelength 0.71073
_diffrn_reflns_av_R_equivalents 0.0465
_diffrn_reflns_av_unetI/netI 0.0281
_diffrn_reflns_Laue_measured_fraction_full 1.000
_diffrn_reflns_Laue_measured_fraction_max 0.990
_diffrn_reflns_limit_h_max 10
_diffrn_reflns_limit_h_min -10
_diffrn_reflns_limit_k_max 19
_diffrn_reflns_limit_k_min -20
_diffrn_reflns_limit_l_max 28
_diffrn_reflns_limit_l_min -28
_diffrn_reflns_number 29254
_diffrn_reflns_point_group_measured_fraction_full 1.000
_diffrn_reflns_point_group_measured_fraction_max 0.990
_diffrn_reflns_theta_full 25.242
_diffrn_reflns_theta_max 30.092
_diffrn_reflns_theta_min 1.981
_diffrn_source 'fine-focus sealed tube'
_exptl_absorpt_coefficient_mu 1.913
_exptl_absorpt_correction_type multi-scan
_exptl_absorpt_process_details sadabs
_exptl_crystal_colour green
_exptl_crystal_density_diffrn 1.756
_exptl_crystal_description block
_exptl_crystal_F_000 1240
_exptl_crystal_size_max 0.330
_exptl_crystal_size_mid 0.320
_exptl_crystal_size_min 0.260
_exptl_transmission_factor_max 0.636
_exptl_transmission_factor_min 0.571
_refine_diff_density_max 0.472
_refine_diff_density_min -0.330
_refine_diff_density_rms 0.068
_refine_ls_extinction_method none
_refine_ls_goodness_of_fit_ref 1.076
_refine_ls_hydrogen_treatment constr
_refine_ls_matrix_type full
_refine_ls_number_parameters 165
_refine_ls_number_reflns 3354
_refine_ls_number_restraints 0
_refine_ls_restrained_S_all 1.076
_refine_ls_R_factor_all 0.0509
_refine_ls_R_factor_gt 0.0320
_refine_ls_shift/su_max 0.001
_refine_ls_shift/su_mean 0.000
_refine_ls_structure_factor_coef Fsqd
_refine_ls_weighting_details 'w=1/[\s^2^(Fo^2^)+(0.0400P)^2^+0.5614P] where P=(Fo^2^+2Fc^2^)/3'
_refine_ls_weighting_scheme calc
_refine_ls_wR_factor_gt 0.0776
_refine_ls_wR_factor_ref 0.0852
_reflns_Friedel_coverage 0.000
_reflns_number_gt 2530
_reflns_number_total 3354
_reflns_threshold_expression 'I > 2\s(I)'
_cod_data_source_file d1ce01711j2.cif
_cod_data_source_block 1_a_CCDC1
_cod_database_code 7244476
_shelx_shelxl_version_number 2018/3
_shelx_space_group_comment
;
The symmetry employed for this shelxl refinement is uniquely defined
by the following loop, which should always be used as a source of
symmetry information in preference to the above space-group names.
They are only intended as comments.
;

loop_
_space_group_symop_operation_xyz
'x, y, z'
'-x+1/2, -y, z+1/2'
'-x, y+1/2, -z+1/2'
'x+1/2, -y+1/2, -z'
'-x, -y, -z'
'x-1/2, y, -z-1/2'
'x, -y-1/2, z-1/2'
'-x-1/2, y-1/2, z'

loop_
_atom_site_label
_atom_site_type_symbol
_atom_site_fract_x
_atom_site_fract_y
_atom_site_fract_z
_atom_site_U_iso_or_equiv
_atom_site_adp_type
_atom_site_occupancy
_atom_site_site_symmetry_order
_atom_site_calc_flag
_atom_site_refinement_flags_posn
_atom_site_refinement_flags_adp
_atom_site_refinement_flags_occupancy
_atom_site_disorder_assembly
_atom_site_disorder_group
Cu1 Cu 0.45053(3) 0.40288(2) 0.52051(2) 0.02599(9) Uani 1 1 d . . . . .
O1 O 0.56313(16) 0.51436(8) 0.55576(6) 0.0226(3) Uani 1 1 d . . . . .
O2 O 0.30501(19) 0.29753(9) 0.49552(7) 0.0292(3) Uani 1 1 d . . . . .
F1 F 0.7119(3) 0.72285(10) 0.72315(7) 0.0636(5) Uani 1 1 d . . . . .
O3 O 0.2208(2) 0.15798(10) 0.52937(8) 0.0383(4) Uani 1 1 d . . . . .
N1 N 0.4868(2) 0.33284(10) 0.59870(8) 0.0251(3) Uani 1 1 d . . . . .
C7 C 0.5355(3) 0.36473(14) 0.65331(10) 0.0286(4) Uani 1 1 d . . . . .
H7 H 0.537650 0.323760 0.688186 0.034 Uiso 1 1 calc R U . . .
C6 C 0.5880(3) 0.45907(13) 0.66609(9) 0.0260(4) Uani 1 1 d . . . . .
C5 C 0.5933(2) 0.53028(13) 0.61866(9) 0.0222(4) Uani 1 1 d . . . . .
C9 C 0.3084(3) 0.22938(13) 0.53488(10) 0.0260(4) Uani 1 1 d . . . . .
C4 C 0.6328(3) 0.62019(14) 0.64001(10) 0.0314(5) Uani 1 1 d . . . . .
H4 H 0.630137 0.669527 0.610978 0.038 Uiso 1 1 calc R U . . .
C1 C 0.6375(3) 0.47893(15) 0.73031(10) 0.0371(5) Uani 1 1 d . . . . .
H1 H 0.639597 0.431004 0.760487 0.045 Uiso 1 1 calc R U . . .
C3 C 0.6752(3) 0.63464(15) 0.70404(10) 0.0380(5) Uani 1 1 d . . . . .
C8 C 0.4331(3) 0.23635(13) 0.59138(11) 0.0324(5) Uani 1 1 d . . . . .
H8A H 0.377927 0.215156 0.631010 0.039 Uiso 1 1 calc R U . . .
H8B H 0.532912 0.197605 0.583301 0.039 Uiso 1 1 calc R U . . .
C2 C 0.6829(3) 0.56582(17) 0.75028(10) 0.0419(6) Uani 1 1 d . . . . .
H2 H 0.717092 0.577806 0.792818 0.050 Uiso 1 1 calc R U . . .
C10 C 0.0240(3) 0.4690(2) 0.59101(16) 0.0555(7) Uani 1 1 d . . . . .
H10A H -0.038339 0.484007 0.551492 0.067 Uiso 1 1 calc R U . . .
H10B H -0.020055 0.507758 0.625741 0.067 Uiso 1 1 calc R U . . .
C11 C -0.0039(4) 0.3705(2) 0.60756(16) 0.0605(8) Uani 1 1 d . . . . .
H11A H 0.023980 0.332644 0.570639 0.091 Uiso 1 1 calc R U . . .
H11B H -0.122332 0.361092 0.619263 0.091 Uiso 1 1 calc R U . . .
H11C H 0.068692 0.353773 0.643511 0.091 Uiso 1 1 calc R U . . .
O4 O 0.1993(2) 0.48637(12) 0.58210(11) 0.0552(5) Uani 1 1 d . . . . .
H4A H 0.212261 0.538937 0.567917 0.083 Uiso 1 1 calc R U . . .

loop_
_atom_site_aniso_label
_atom_site_aniso_U_11
_atom_site_aniso_U_22
_atom_site_aniso_U_33
_atom_site_aniso_U_23
_atom_site_aniso_U_13
_atom_site_aniso_U_12
Cu1 0.03670(16) 0.01757(12) 0.02372(13) 0.00408(9) -0.00434(10) -0.00659(9)
O1 0.0297(7) 0.0174(6) 0.0206(6) 0.0021(5) -0.0020(5) -0.0025(5)
O2 0.0360(8) 0.0206(7) 0.0309(7) 0.0029(6) -0.0029(6) -0.0058(6)
F1 0.1091(14) 0.0401(8) 0.0416(8) -0.0130(6) -0.0028(8) -0.0287(9)
O3 0.0393(9) 0.0241(8) 0.0515(10) 0.0055(6) -0.0087(7) -0.0093(6)
N1 0.0289(9) 0.0169(7) 0.0295(8) 0.0047(6) -0.0014(7) -0.0009(6)
C7 0.0338(11) 0.0248(9) 0.0272(10) 0.0077(8) -0.0011(8) 0.0017(8)
C6 0.0285(10) 0.0260(9) 0.0234(9) 0.0017(8) 0.0011(7) -0.0001(8)
C5 0.0211(9) 0.0225(9) 0.0229(9) -0.0009(7) 0.0025(7) -0.0006(7)
C9 0.0256(10) 0.0203(9) 0.0321(10) 0.0013(7) 0.0026(8) -0.0012(7)
C4 0.0405(13) 0.0253(10) 0.0283(10) -0.0002(8) 0.0017(9) -0.0053(9)
C1 0.0497(14) 0.0373(12) 0.0243(10) 0.0047(9) -0.0035(9) -0.0017(10)
C3 0.0492(14) 0.0309(11) 0.0338(11) -0.0081(9) 0.0037(10) -0.0124(10)
C8 0.0395(12) 0.0188(9) 0.0389(12) 0.0069(8) -0.0064(9) -0.0048(8)
C2 0.0547(15) 0.0468(13) 0.0241(10) -0.0059(10) -0.0026(10) -0.0087(11)
C10 0.0319(14) 0.0600(17) 0.0746(19) 0.0072(15) -0.0019(13) 0.0004(12)
C11 0.0492(16) 0.0530(16) 0.079(2) -0.0227(16) 0.0175(15) -0.0176(14)
O4 0.0318(9) 0.0344(9) 0.0994(15) 0.0154(10) 0.0065(9) 0.0019(7)

loop_
_atom_type_symbol
_atom_type_description
_atom_type_scat_dispersion_real
_atom_type_scat_dispersion_imag
_atom_type_scat_source
C C 0.0033 0.0016 'International Tables Vol C Tables 4.2.6.8 and 6.1.1.4'
H H 0.0000 0.0000 'International Tables Vol C Tables 4.2.6.8 and 6.1.1.4'
N N 0.0061 0.0033 'International Tables Vol C Tables 4.2.6.8 and 6.1.1.4'
O O 0.0106 0.0060 'International Tables Vol C Tables 4.2.6.8 and 6.1.1.4'
Cu Cu 0.3201 1.2651 'International Tables Vol C Tables 4.2.6.8 and 6.1.1.4'
F F 0.0171 0.0103 'International Tables Vol C Tables 4.2.6.8 and 6.1.1.4'

loop_
_geom_angle_atom_site_label_1
_geom_angle_atom_site_label_2
_geom_angle_atom_site_label_3
_geom_angle
_geom_angle_site_symmetry_1
_geom_angle_site_symmetry_3
_geom_angle_publ_flag
N1 Cu1 O2 83.95(6) . . ?
N1 Cu1 O1 93.33(6) . . ?
O2 Cu1 O1 170.00(6) . . ?
N1 Cu1 O1 172.59(6) . 5_666 ?
O2 Cu1 O1 103.36(6) . 5_666 ?
O1 Cu1 O1 79.66(6) . 5_666 ?
N1 Cu1 Cu1 133.16(5) . 5_666 ?
O2 Cu1 Cu1 142.30(4) . 5_666 ?
O1 Cu1 Cu1 39.88(4) . 5_666 ?
O1 Cu1 Cu1 39.78(4) 5_666 5_666 ?
C5 O1 Cu1 125.12(11) . . ?
C5 O1 Cu1 132.41(12) . 5_666 ?
Cu1 O1 Cu1 100.33(6) . 5_666 ?
C9 O2 Cu1 114.91(13) . . ?
C7 N1 C8 121.40(17) . . ?
C7 N1 Cu1 126.28(14) . . ?
C8 N1 Cu1 112.00(13) . . ?
N1 C7 C6 125.85(18) . . ?
N1 C7 H7 117.1 . . ?
C6 C7 H7 117.1 . . ?
C1 C6 C5 119.33(18) . . ?
C1 C6 C7 116.12(18) . . ?
C5 C6 C7 124.56(17) . . ?
O1 C5 C4 120.03(16) . . ?
O1 C5 C6 122.41(17) . . ?
C4 C5 C6 117.56(17) . . ?
O3 C9 O2 124.98(19) . . ?
O3 C9 C8 118.37(17) . . ?
O2 C9 C8 116.62(17) . . ?
C3 C4 C5 119.49(19) . . ?
C3 C4 H4 120.3 . . ?
C5 C4 H4 120.3 . . ?
C2 C1 C6 122.7(2) . . ?
C2 C1 H1 118.6 . . ?
C6 C1 H1 118.6 . . ?
F1 C3 C4 117.9(2) . . ?
F1 C3 C2 117.9(2) . . ?
C4 C3 C2 124.2(2) . . ?
N1 C8 C9 108.91(15) . . ?
N1 C8 H8A 109.9 . . ?
C9 C8 H8A 109.9 . . ?
N1 C8 H8B 109.9 . . ?
C9 C8 H8B 109.9 . . ?
H8A C8 H8B 108.3 . . ?
C1 C2 C3 116.4(2) . . ?
C1 C2 H2 121.8 . . ?
C3 C2 H2 121.8 . . ?
O4 C10 C11 110.2(2) . . ?
O4 C10 H10A 109.6 . . ?
C11 C10 H10A 109.6 . . ?
O4 C10 H10B 109.6 . . ?
C11 C10 H10B 109.6 . . ?
H10A C10 H10B 108.1 . . ?
C10 C11 H11A 109.5 . . ?
C10 C11 H11B 109.5 . . ?
H11A C11 H11B 109.5 . . ?
C10 C11 H11C 109.5 . . ?
H11A C11 H11C 109.5 . . ?
H11B C11 H11C 109.5 . . ?
C10 O4 H4A 109.5 . . ?

loop_
_geom_bond_atom_site_label_1
_geom_bond_atom_site_label_2
_geom_bond_distance
_geom_bond_site_symmetry_2
_geom_bond_publ_flag
Cu1 N1 1.9203(16) . ?
Cu1 O2 1.9641(14) . ?
Cu1 O1 1.9710(13) . ?
Cu1 O1 1.9749(13) 5_666 ?
Cu1 Cu1 3.0301(6) 5_666 ?
O1 C5 1.334(2) . ?
O2 C9 1.275(2) . ?
F1 C3 1.364(2) . ?
O3 C9 1.241(2) . ?
N1 C7 1.271(3) . ?
N1 C8 1.463(2) . ?
C7 C6 1.447(3) . ?
C7 H7 0.9300 . ?
C6 C1 1.405(3) . ?
C6 C5 1.418(3) . ?
C5 C4 1.405(3) . ?
C9 C8 1.516(3) . ?
C4 C3 1.373(3) . ?
C4 H4 0.9300 . ?
C1 C2 1.367(3) . ?
C1 H1 0.9300 . ?
C3 C2 1.377(3) . ?
C8 H8A 0.9700 . ?
C8 H8B 0.9700 . ?
C2 H2 0.9300 . ?
C10 O4 1.396(3) . ?
C10 C11 1.479(4) . ?
C10 H10A 0.9700 . ?
C10 H10B 0.9700 . ?
C11 H11A 0.9600 . ?
C11 H11B 0.9600 . ?
C11 H11C 0.9600 . ?
O4 H4A 0.8200 . ?

loop_
_geom_hbond_atom_site_label_D
_geom_hbond_atom_site_label_H
_geom_hbond_atom_site_label_A
_geom_hbond_distance_DH
_geom_hbond_distance_HA
_geom_hbond_distance_DA
_geom_hbond_angle_DHA
_geom_hbond_site_symmetry_A
_geom_hbond_publ_flag
C7 H7 F1 0.93 2.53 3.180(3) 126.8 8_755 yes
C4 H4 O2 0.93 2.30 3.067(3) 140.0 5_666 yes
O4 H4A O3 0.82 1.96 2.777(2) 170.9 8_665 yes
C7 H7 F1 0.93 2.53 3.180(3) 126.8 8_755 yes
C4 H4 O2 0.93 2.30 3.067(3) 140.0 5_666 yes
O4 H4A O3 0.82 1.96 2.777(2) 170.9 8_665 yes
C7 H7 F1 0.93 2.53 3.180(3) 126.8 8_755 yes
C4 H4 O2 0.93 2.30 3.067(3) 140.0 5_666 yes
O4 H4A O3 0.82 1.96 2.777(2) 170.9 8_665 yes

loop_
_geom_torsion_atom_site_label_1
_geom_torsion_atom_site_label_2
_geom_torsion_atom_site_label_3
_geom_torsion_atom_site_label_4
_geom_torsion
_geom_torsion_site_symmetry_1
_geom_torsion_site_symmetry_2
_geom_torsion_site_symmetry_3
_geom_torsion_site_symmetry_4
_geom_torsion_publ_flag
C8 N1 C7 C6 -178.80(19) . . . . ?
Cu1 N1 C7 C6 -5.8(3) . . . . ?
N1 C7 C6 C1 -179.8(2) . . . . ?
N1 C7 C6 C5 -0.3(3) . . . . ?
Cu1 O1 C5 C4 -163.61(14) . . . . ?
Cu1 O1 C5 C4 -3.7(3) 5_666 . . . ?
Cu1 O1 C5 C6 16.6(2) . . . . ?
Cu1 O1 C5 C6 176.58(13) 5_666 . . . ?
C1 C6 C5 O1 173.80(18) . . . . ?
C7 C6 C5 O1 -5.7(3) . . . . ?
C1 C6 C5 C4 -6.0(3) . . . . ?
C7 C6 C5 C4 174.57(19) . . . . ?
Cu1 O2 C9 O3 176.98(16) . . . . ?
Cu1 O2 C9 C8 -4.7(2) . . . . ?
O1 C5 C4 C3 -175.5(2) . . . . ?
C6 C5 C4 C3 4.2(3) . . . . ?
C5 C6 C1 C2 3.5(3) . . . . ?
C7 C6 C1 C2 -177.0(2) . . . . ?
C5 C4 C3 F1 -179.7(2) . . . . ?
C5 C4 C3 C2 0.2(4) . . . . ?
C7 N1 C8 C9 153.43(19) . . . . ?
Cu1 N1 C8 C9 -20.5(2) . . . . ?
O3 C9 C8 N1 -164.98(18) . . . . ?
O2 C9 C8 N1 16.6(3) . . . . ?
C6 C1 C2 C3 1.0(4) . . . . ?
F1 C3 C2 C1 177.0(2) . . . . ?
C4 C3 C2 C1 -2.9(4) . . . . ?
